data_7023803
loop_
_publ_author_name
'Chen, Yang'
'Sokolow, Jesse D.'
'Trzop, Elzbieta'
'Coppens, Philip'

_publ_section_title
;
 A manganese-doped polymeric framework of polyoxotitanate nanoclusters
 with a narrow band gap.
;
_journal_issue 43
_journal_name_full 'Dalton transactions (Cambridge, England : 2003)'
_journal_page_first 15285
_journal_page_last 15287
_journal_paper_doi 10.1039/c3dt52218k
_journal_volume 42
_journal_year 2013
_chemical_formula_moiety 'C44 H96 Br4 Mn4 O40 Ti13'
_chemical_formula_sum 'C44 H96 Br4 Mn4 O40 Ti13'
_chemical_formula_weight 2426.88
_chemical_name_systematic
; 
 ? 
;
_space_group_IT_number 109
_symmetry_cell_setting tetragonal
_symmetry_space_group_name_Hall 'I 4bw -2'
_symmetry_space_group_name_H-M 'I 41 m d'
_atom_sites_solution_hydrogens geom
_atom_sites_solution_primary direct
_atom_sites_solution_secondary difmap
_audit_creation_method SHELXL-97
_cell_angle_alpha 90.00
_cell_angle_beta 90.00
_cell_angle_gamma 90.00
_cell_formula_units_Z 8
_cell_length_a 34.8012(10)
_cell_length_b 34.8012(10)
_cell_length_c 14.7872(6)
_cell_measurement_reflns_used 9664
_cell_measurement_temperature 90(2)
_cell_measurement_theta_max 26.32
_cell_measurement_theta_min 2.23
_cell_volume 17909.1(10)
_computing_cell_refinement 'Bruker SAINT'
_computing_data_collection 'Bruker APEX2'
_computing_data_reduction 'Bruker SAINT'
_computing_molecular_graphics
;
O. V. Dolomanov, L. J. Bourhis, R. J. Gildea, J. A. K. Howard and H. Puschmann,
OLEX2: a complete structure solution, refinement and analysis program.
J. Appl. Cryst. (2009). 42, 339-341.
;
_computing_publication_material
;
O. V. Dolomanov, L. J. Bourhis, R. J. Gildea, J. A. K. Howard and H. Puschmann,
OLEX2: a complete structure solution, refinement and analysis program.
J. Appl. Cryst. (2009). 42, 339-341.
;
_computing_structure_refinement 'SHELXL-97 (Sheldrick, 2008)'
_computing_structure_solution 'SHELXS-97 (Sheldrick, 2008)'
_diffrn_ambient_temperature 90(2)
_diffrn_measured_fraction_theta_full 0.997
_diffrn_measured_fraction_theta_max 0.997
_diffrn_measurement_device_type 'Bruker SMART Apex II CCD Detector'
_diffrn_measurement_method \w
_diffrn_radiation_monochromator 'multilayer optics'
_diffrn_radiation_source 'rotating anode'
_diffrn_radiation_type MoK\a
_diffrn_radiation_wavelength 0.71073
_diffrn_reflns_av_R_equivalents 0.0276
_diffrn_reflns_av_sigmaI/netI 0.0311
_diffrn_reflns_limit_h_max 43
_diffrn_reflns_limit_h_min 0
_diffrn_reflns_limit_k_max 30
_diffrn_reflns_limit_k_min -30
_diffrn_reflns_limit_l_max 18
_diffrn_reflns_limit_l_min 0
_diffrn_reflns_number 9472
_diffrn_reflns_theta_full 26.44
_diffrn_reflns_theta_max 26.44
_diffrn_reflns_theta_min 1.50
_exptl_absorpt_coefficient_mu 3.490
_exptl_absorpt_correction_T_max 0.7441
_exptl_absorpt_correction_T_min 0.6795
_exptl_absorpt_correction_type multi-scan
_exptl_absorpt_process_details sadabs
_exptl_crystal_colour Yellow
_exptl_crystal_density_diffrn 1.800
_exptl_crystal_density_method 'not measured'
_exptl_crystal_description Block
_exptl_crystal_F_000 9647
_exptl_crystal_size_max 0.12
_exptl_crystal_size_mid 0.10
_exptl_crystal_size_min 0.09
_platon_squeeze_details
;
Program SQUEEZE/PLATON (Sluis & Spek, Acta Cryst. 1990, A46, 194) was used only for 
estimation of a diffuse contribution from the content of free unit cell volume to 
the overall scattering whithout specific atom positions. Total electron count comes
most likely from the contribution of disordered unidentified solvent molecules 
and/or side products of the reaction, as well unresolved disorder of the cluster 
ligands and Br-atoms position. 
The data produced by the SQUEEZE program have not been used in final refinement cycle as the Squeeze operation did not affect the structural parameters.
;
_refine_diff_density_max 2.145
_refine_diff_density_min -0.811
_refine_diff_density_rms 0.182
_refine_ls_abs_structure_details 'Flack H D (1983), Acta Cryst. A39, 876-881'
_refine_ls_abs_structure_Flack 0.00
_refine_ls_extinction_method none
_refine_ls_goodness_of_fit_ref 1.043
_refine_ls_hydrogen_treatment constr
_refine_ls_matrix_type full
_refine_ls_number_parameters 485
_refine_ls_number_reflns 4957
_refine_ls_number_restraints 1
_refine_ls_restrained_S_all 1.042
_refine_ls_R_factor_all 0.0628
_refine_ls_R_factor_gt 0.0545
_refine_ls_shift/su_max 0.001
_refine_ls_shift/su_mean 0.000
_refine_ls_structure_factor_coef Fsqd
_refine_ls_weighting_details 'calc w=1/[\s^2^(Fo^2^)+(0.1216P)^2^+0.0000P] where P=(Fo^2^+2Fc^2^)/3'
_refine_ls_weighting_scheme calc
_refine_ls_wR_factor_gt 0.1496
_refine_ls_wR_factor_ref 0.1579
_reflns_number_gt 4053
_reflns_number_total 4957
_reflns_threshold_expression >2sigma(I)
_cod_data_source_file c3dt52218k.txt
_cod_data_source_block CCSD913441
_cod_depositor_comments
;
The following automatic conversions were performed:

'_symmetry_cell_setting' value 'Tetragonal' changed to 'tetragonal'
according to /home/saulius/struct/CIF-dictionaries/cif_core.dic
dictionary named 'cif_core.dic' version 2.4.2 from 2011-04-26.

Automatic conversion script
Id: cif_fix_values 1891 2012-01-12 08:04:46Z andrius 
;
_cod_database_code 7023803

loop_
_symmetry_equiv_pos_as_xyz
'x, y, z'
'-y, x+1/2, z+1/4'
'-x+1/2, -y+1/2, z+1/2'
'y+1/2, -x, z+3/4'
'-x, y, z'
'-y, -x+1/2, z+1/4'
'x+1/2, -y+1/2, z+1/2'
'y+1/2, x, z+3/4'
'x+1/2, y+1/2, z+1/2'
'-y+1/2, x+1, z+3/4'
'-x+1, -y+1, z+1'
'y+1, -x+1/2, z+5/4'
'-x+1/2, y+1/2, z+1/2'
'-y+1/2, -x+1, z+3/4'
'x+1, -y+1, z+1'
'y+1, x+1/2, z+5/4'

loop_
_atom_site_label
_atom_site_type_symbol
_atom_site_fract_x
_atom_site_fract_y
_atom_site_fract_z
_atom_site_U_iso_or_equiv
_atom_site_adp_type
_atom_site_occupancy
_atom_site_symmetry_multiplicity
_atom_site_calc_flag
_atom_site_refinement_flags
_atom_site_disorder_assembly
_atom_site_disorder_group
Ti1 Ti 0.90116(4) 0.74844(4) 0.60357(14) 0.0270(3) Uani 1 1 d . . .
Ti2 Ti 1.0000 0.65765(6) 0.69185(18) 0.0256(5) Uani 1 2 d S . .
Ti3 Ti 0.95256(4) 0.82231(4) 0.71499(12) 0.0278(4) Uani 1 1 d . . .
Ti4 Ti 0.94983(4) 0.67708(4) 0.49073(12) 0.0278(4) Uani 1 1 d . . .
Ti5 Ti 0.95283(4) 0.72983(5) 0.80545(12) 0.0285(4) Uani 1 1 d . . .
Ti6 Ti 1.0000 0.74855(6) 0.60411(18) 0.0197(4) Uani 1 2 d S . .
Ti7 Ti 0.95008(4) 0.76453(5) 0.40569(12) 0.0289(4) Uani 1 1 d . . .
Ti8 Ti 1.0000 0.83985(6) 0.51458(17) 0.0249(5) Uani 1 2 d S . .
Mn1 Mn 0.90783(4) 0.66416(4) 0.68897(11) 0.0306(4) Uani 1 1 d . . .
Mn2 Mn 0.90779(4) 0.83311(4) 0.51922(11) 0.0310(4) Uani 1 1 d . . .
Br1 Br 0.88468(4) 0.59716(3) 0.63932(10) 0.0531(3) Uani 1 1 d . . .
Br2 Br 0.83821(3) 0.85235(3) 0.56125(10) 0.0515(3) Uani 1 1 d . . .
O1 O 0.89452(17) 0.69419(17) 0.5440(5) 0.0323(15) Uani 1 1 d . . .
O2 O 1.0000 0.7209(2) 0.7075(6) 0.0231(17) Uani 1 2 d S . .
O3 O 1.0000 0.7989(2) 0.6326(6) 0.0240(17) Uani 1 2 d S . .
O4 O 1.0000 0.7545(2) 0.3770(6) 0.033(2) Uani 1 2 d S . .
O5 O 0.91847(17) 0.72338(16) 0.7056(5) 0.0294(14) Uani 1 1 d . . .
O6 O 0.96015(16) 0.81110(17) 0.4654(5) 0.0304(14) Uani 1 1 d . . .
O7 O 0.95729(16) 0.73642(17) 0.5352(5) 0.0274(13) Uani 1 1 d . . .
O8 O 0.93182(18) 0.71027(19) 0.3851(5) 0.0378(16) Uani 1 1 d . . .
O9 O 0.95883(16) 0.86180(16) 0.6020(5) 0.0309(14) Uani 1 1 d . . .
O10 O 1.0000 0.8813(3) 0.4443(9) 0.042(3) Uani 1 2 d S . .
O11 O 0.89520(17) 0.76970(18) 0.4724(5) 0.0344(15) Uani 1 1 d . . .
O12 O 0.95995(17) 0.66180(16) 0.6104(4) 0.0275(13) Uani 1 1 d . . .
O13 O 0.85127(16) 0.75206(18) 0.6264(5) 0.0403(19) Uani 1 1 d . . .
O14 O 0.91876(16) 0.79703(18) 0.6326(5) 0.0336(15) Uani 1 1 d . . .
O15 O 0.9316(2) 0.7810(2) 0.2994(6) 0.049(2) Uani 1 1 d . . .
O16 O 0.9207(2) 0.7261(2) 0.8993(5) 0.0421(17) Uani 1 1 d . . .
O17 O 1.0000 0.7230(3) 0.8828(7) 0.038(2) Uani 1 2 d S . .
O18 O 0.93096(19) 0.63422(18) 0.4434(5) 0.0369(15) Uani 1 1 d . . .
O19 O 0.92054(19) 0.85293(18) 0.7715(5) 0.0404(17) Uani 1 1 d . . .
O20 O 1.0000 0.6748(2) 0.4559(7) 0.0303(19) Uani 1 2 d S . .
O21 O 0.95863(18) 0.66781(17) 0.7906(5) 0.0312(14) Uani 1 1 d . . .
O22 O 1.0000 0.6069(3) 0.7116(8) 0.038(2) Uani 1 2 d S A .
O23 O 1.0000 0.8497(2) 0.7620(8) 0.036(2) Uani 1 2 d S . .
O24 O 0.95696(18) 0.78156(18) 0.7908(5) 0.0339(15) Uani 1 1 d . . .
C1 C 1.0000 0.8908(4) 0.7682(13) 0.046(4) Uani 1 2 d S B .
H1A H 1.0230 0.8989 0.8028 0.055 Uiso 0.50 1 calc PR . .
H1B H 0.9770 0.8989 0.8028 0.055 Uiso 0.50 1 calc PR . .
C3 C 0.9150(12) 0.5925(12) 0.332(4) 0.23(2) Uiso 1 1 d . . .
H3A H 0.9162 0.5654 0.3150 0.349 Uiso 1 1 calc R . .
H3B H 0.9283 0.6081 0.2870 0.349 Uiso 1 1 calc R . .
H3C H 0.8880 0.6006 0.3360 0.349 Uiso 1 1 calc R . .
C4 C 1.0000 0.5361(12) 0.691(3) 0.094(14) Uiso 0.63(4) 2 d SP A 1
H4A H 1.0000 0.5207 0.6359 0.142 Uiso 0.63(4) 2 calc SPR A 1
H4B H 0.9770 0.5302 0.7269 0.142 Uiso 0.31(2) 1 calc PR A 1
H4C H 1.0230 0.5302 0.7269 0.142 Uiso 0.31(2) 1 calc PR A 1
C4' C 1.0000 0.5662(14) 0.587(3) 0.046(13) Uiso 0.37(4) 2 d SP A 2
H4'A H 1.0000 0.5384 0.5757 0.070 Uiso 0.37(4) 2 calc SPR A 2
H4'B H 1.0230 0.5776 0.5593 0.070 Uiso 0.19(2) 1 calc PR A 2
H4'C H 0.9770 0.5776 0.5593 0.070 Uiso 0.19(2) 1 calc PR A 2
C5 C 1.0000 0.9107(4) 0.6804(13) 0.041(4) Uani 1 2 d S . .
C6 C 0.9631(3) 0.9017(2) 0.6240(10) 0.044(3) Uani 1 1 d . B .
H6A H 0.9403 0.9102 0.6586 0.053 Uiso 1 1 calc R . .
H6B H 0.9639 0.9168 0.5672 0.053 Uiso 1 1 calc R . .
C7 C 0.8259(3) 0.7643(3) 0.6991(10) 0.051(3) Uani 1 1 d . . .
H7A H 0.8317 0.7912 0.7165 0.061 Uiso 1 1 calc R . .
H7B H 0.8295 0.7477 0.7528 0.061 Uiso 1 1 calc R . .
C8 C 1.0000 0.9546(4) 0.6985(16) 0.059(5) Uani 1 2 d S B .
H8A H 1.0226 0.9614 0.7346 0.089 Uiso 0.50 1 calc PR . .
H8B H 0.9766 0.9616 0.7315 0.089 Uiso 0.50 1 calc PR . .
H8C H 1.0008 0.9684 0.6407 0.089 Uiso 1 2 calc SR . .
C9 C 0.8897(5) 0.7460(5) 0.9426(11) 0.072(4) Uiso 1 1 d . . .
H9A H 0.8688 0.7501 0.8983 0.086 Uiso 1 1 calc R . .
H9B H 0.8988 0.7716 0.9628 0.086 Uiso 1 1 calc R . .
C15 C 0.8738(7) 0.7243(7) 1.0235(17) 0.123(8) Uiso 1 1 d . . .
H15A H 0.8530 0.7392 1.0511 0.185 Uiso 1 1 calc R . .
H15B H 0.8943 0.7204 1.0680 0.185 Uiso 1 1 calc R . .
H15C H 0.8639 0.6994 1.0037 0.185 Uiso 1 1 calc R . .
C10 C 0.9384(5) 0.7883(5) 0.2039(11) 0.080(5) Uani 1 1 d . . .
H10A H 0.9421 0.7635 0.1724 0.097 Uiso 1 1 calc R . .
H10B H 0.9623 0.8034 0.1972 0.097 Uiso 1 1 calc R . .
C11 C 0.7845(3) 0.7612(5) 0.6644(13) 0.080(5) Uani 1 1 d . . .
H11A H 0.7667 0.7691 0.7122 0.119 Uiso 1 1 calc R . .
H11B H 0.7791 0.7345 0.6472 0.119 Uiso 1 1 calc R . .
H11C H 0.7812 0.7779 0.6117 0.119 Uiso 1 1 calc R . .
C12 C 1.0000 0.9025(6) 0.3632(14) 0.068(6) Uani 1 2 d S . .
H12A H 1.0231 0.9191 0.3601 0.081 Uiso 0.50 1 calc PR . .
H12B H 0.9769 0.9191 0.3601 0.081 Uiso 0.50 1 calc PR . .
C13 C 0.9315(7) 0.5972(4) 0.4117(14) 0.104(7) Uani 1 1 d . . .
H13A H 0.9585 0.5886 0.4072 0.124 Uiso 1 1 calc R . .
H13B H 0.9185 0.5805 0.4562 0.124 Uiso 1 1 calc R . .
C14 C 1.0000 0.8756(9) 0.2897(12) 0.084(8) Uani 1 2 d S . .
H14A H 1.0000 0.8896 0.2322 0.126 Uiso 1 2 calc SR . .
H14B H 0.9770 0.8594 0.2934 0.126 Uiso 0.50 1 calc PR . .
H14C H 1.0230 0.8594 0.2934 0.126 Uiso 0.50 1 calc PR . .
C16 C 1.0000 0.5726(5) 0.670(2) 0.089(9) Uani 1 2 d S . .
H16A H 0.9775 0.5746 0.6297 0.107 Uiso 0.50 1 calc PR A 1
H16B H 1.0225 0.5746 0.6297 0.107 Uiso 0.50 1 calc PR A 1
C17 C 0.9070(5) 0.8090(5) 0.1608(13) 0.085(5) Uiso 1 1 d . . .
H17A H 0.9123 0.8118 0.0960 0.128 Uiso 1 1 calc R . .
H17B H 0.9045 0.8345 0.1882 0.128 Uiso 1 1 calc R . .
H17C H 0.8830 0.7947 0.1690 0.128 Uiso 1 1 calc R . .
C18 C 0.8608(3) 0.7568(3) 0.4235(9) 0.044(3) Uani 1 1 d . . .
H18A H 0.8589 0.7711 0.3657 0.053 Uiso 1 1 calc R . .
H18B H 0.8378 0.7630 0.4599 0.053 Uiso 1 1 calc R . .
C19 C 0.8615(3) 0.6885(3) 0.4876(8) 0.037(2) Uani 1 1 d . . .
H19A H 0.8380 0.6939 0.5234 0.044 Uiso 1 1 calc R . .
H19B H 0.8605 0.6612 0.4688 0.044 Uiso 1 1 calc R . .
C2 C 0.8895(10) 0.8730(12) 0.810(2) 0.086(9) Uiso 0.63(3) 1 d P B 1
H2A H 0.8802 0.8889 0.7589 0.103 Uiso 0.63(3) 1 calc PR B 1
H2B H 0.8698 0.8527 0.8173 0.103 Uiso 0.63(3) 1 calc PR B 1
C20 C 0.8845(16) 0.8917(16) 0.869(4) 0.16(2) Uiso 0.63(3) 1 d P B 1
H20A H 0.8591 0.9037 0.8642 0.244 Uiso 0.63(3) 1 calc PR B 1
H20B H 0.9043 0.9117 0.8715 0.244 Uiso 0.63(3) 1 calc PR B 1
H20C H 0.8856 0.8762 0.9246 0.244 Uiso 0.63(3) 1 calc PR B 1
C2' C 0.8814(15) 0.8517(19) 0.810(4) 0.087(14) Uiso 0.37(3) 1 d P B 2
H2'A H 0.8661 0.8699 0.7733 0.104 Uiso 0.37(3) 1 calc PR B 2
H2'B H 0.8715 0.8258 0.7958 0.104 Uiso 0.37(3) 1 calc PR B 2
C20' C 0.8720(11) 0.8572(11) 0.883(2) 0.059(11) Uiso 0.37(3) 1 d P B 2
H20D H 0.8439 0.8570 0.8858 0.088 Uiso 0.37(3) 1 calc PR B 2
H20E H 0.8816 0.8824 0.9022 0.088 Uiso 0.37(3) 1 calc PR B 2
H20F H 0.8824 0.8372 0.9220 0.088 Uiso 0.37(3) 1 calc PR B 2
C21 C 0.8613(3) 0.7137(3) 0.4034(9) 0.047(3) Uani 1 1 d . . .
C22 C 0.8240(3) 0.7047(4) 0.3484(10) 0.056(3) Uani 1 1 d . . .
H22A H 0.8014 0.7117 0.3844 0.084 Uiso 1 1 calc R . .
H22B H 0.8231 0.6772 0.3342 0.084 Uiso 1 1 calc R . .
H22C H 0.8241 0.7196 0.2921 0.084 Uiso 1 1 calc R . .
C23 C 0.8955(3) 0.7018(3) 0.3419(8) 0.046(3) Uani 1 1 d . . .
H23A H 0.8940 0.6739 0.3289 0.055 Uiso 1 1 calc R . .
H23B H 0.8939 0.7158 0.2837 0.055 Uiso 1 1 calc R . .
C24 C 0.9630(3) 0.6452(3) 0.8724(7) 0.039(2) Uani 1 1 d . . .
H24A H 0.9631 0.6176 0.8562 0.046 Uiso 1 1 calc R . .
H24B H 0.9406 0.6498 0.9123 0.046 Uiso 1 1 calc R . .
C25 C 1.0000 0.6964(4) 0.9586(11) 0.046(4) Uani 1 2 d S . .
H25A H 0.9770 0.7009 0.9965 0.055 Uiso 0.50 1 calc PR . .
H25B H 1.0230 0.7009 0.9965 0.055 Uiso 0.50 1 calc PR . .
C26 C 1.0000 0.6546(5) 0.9246(11) 0.041(3) Uani 1 2 d S . .
C27 C 1.0000 0.6266(6) 1.0074(12) 0.064(5) Uani 1 2 d S . .
H27D H 1.0000 0.6000 0.9858 0.096 Uiso 1 2 calc SR . .
H27A H 0.9770 0.6312 1.0441 0.096 Uiso 0.50 1 calc PR . .
H27B H 1.0230 0.6312 1.0441 0.096 Uiso 0.50 1 calc PR . .

loop_
_atom_site_aniso_label
_atom_site_aniso_U_11
_atom_site_aniso_U_22
_atom_site_aniso_U_33
_atom_site_aniso_U_23
_atom_site_aniso_U_13
_atom_site_aniso_U_12
Ti1 0.0111(6) 0.0133(6) 0.0568(9) 0.0104(6) 0.0001(7) -0.0004(6)
Ti2 0.0138(10) 0.0114(10) 0.0515(14) 0.0111(9) 0.000 0.000
Ti3 0.0176(8) 0.0137(7) 0.0521(11) 0.0049(7) 0.0020(7) 0.0014(5)
Ti4 0.0182(7) 0.0142(7) 0.0511(11) 0.0032(7) -0.0024(7) -0.0018(6)
Ti5 0.0220(8) 0.0202(8) 0.0432(10) 0.0106(7) 0.0038(7) -0.0014(6)
Ti6 0.0094(8) 0.0098(8) 0.0399(10) 0.0082(7) 0.000 0.000
Ti7 0.0206(8) 0.0223(8) 0.0438(10) 0.0101(7) -0.0046(7) 0.0002(6)
Ti8 0.0127(10) 0.0117(9) 0.0504(14) 0.0122(9) 0.000 0.000
Mn1 0.0147(6) 0.0151(6) 0.0621(10) 0.0102(6) 0.0069(6) -0.0029(5)
Mn2 0.0132(6) 0.0156(6) 0.0642(10) 0.0135(6) -0.0031(6) 0.0028(5)
Br1 0.0499(7) 0.0250(5) 0.0846(8) -0.0056(5) 0.0331(6) -0.0163(4)
Br2 0.0225(5) 0.0366(6) 0.0954(9) 0.0298(6) 0.0079(5) 0.0110(4)
O1 0.018(3) 0.017(3) 0.062(4) 0.005(3) -0.006(3) 0.000(2)
O2 0.016(4) 0.012(4) 0.041(5) 0.010(3) 0.000 0.000
O3 0.014(4) 0.015(4) 0.043(5) 0.006(4) 0.000 0.000
O4 0.030(5) 0.022(4) 0.047(6) 0.001(4) 0.000 0.000
O5 0.018(3) 0.014(3) 0.056(4) 0.013(3) 0.003(3) 0.001(2)
O6 0.014(3) 0.021(3) 0.056(4) 0.008(3) -0.002(3) 0.002(2)
O7 0.017(3) 0.019(3) 0.047(4) 0.007(3) -0.003(3) 0.000(2)
O8 0.026(3) 0.025(3) 0.062(4) 0.006(3) -0.015(3) -0.004(3)
O9 0.018(3) 0.012(3) 0.062(4) 0.007(3) 0.001(3) 0.006(2)
O10 0.028(5) 0.020(4) 0.077(7) 0.022(5) 0.000 0.000
O11 0.012(3) 0.029(3) 0.062(4) 0.008(3) -0.004(3) -0.002(2)
O12 0.019(3) 0.017(3) 0.046(4) 0.012(3) -0.001(3) -0.002(2)
O13 0.013(3) 0.025(3) 0.082(6) 0.016(4) 0.001(3) 0.001(2)
O14 0.013(3) 0.024(3) 0.064(4) 0.008(3) 0.002(3) 0.005(2)
O15 0.038(4) 0.047(4) 0.061(5) 0.018(4) -0.022(4) 0.000(3)
O16 0.043(4) 0.030(4) 0.053(4) 0.001(3) 0.023(4) 0.000(3)
O17 0.029(5) 0.027(5) 0.058(6) 0.019(5) 0.000 0.000
O18 0.034(4) 0.026(3) 0.051(4) 0.002(3) -0.006(3) -0.008(3)
O19 0.029(3) 0.022(3) 0.071(5) 0.000(3) 0.015(3) 0.007(3)
O20 0.025(4) 0.016(4) 0.050(5) 0.001(4) 0.000 0.000
O21 0.022(3) 0.021(3) 0.050(4) 0.013(3) -0.002(3) -0.002(2)
O22 0.023(5) 0.022(5) 0.070(7) 0.013(5) 0.000 0.000
O23 0.024(4) 0.010(4) 0.074(7) 0.001(4) 0.000 0.000
O24 0.023(3) 0.023(3) 0.055(4) -0.002(3) 0.003(3) 0.002(2)
C1 0.040(8) 0.023(7) 0.076(11) -0.022(7) 0.000 0.000
C5 0.023(6) 0.021(6) 0.080(11) -0.006(7) 0.000 0.000
C6 0.030(5) 0.009(4) 0.093(9) 0.003(5) -0.003(5) 0.003(3)
C7 0.030(5) 0.041(6) 0.081(8) 0.016(6) 0.015(6) 0.003(4)
C8 0.060(11) 0.028(8) 0.090(13) 0.001(8) 0.000 0.000
C10 0.064(9) 0.103(13) 0.074(9) 0.008(9) -0.031(8) -0.021(9)
C11 0.019(5) 0.084(10) 0.136(14) 0.026(10) 0.024(7) 0.010(6)
C12 0.043(10) 0.085(15) 0.075(13) 0.065(12) 0.000 0.000
C13 0.18(2) 0.027(6) 0.107(14) -0.025(8) 0.021(14) -0.007(9)
C14 0.048(11) 0.17(3) 0.037(10) -0.008(13) 0.000 0.000
C16 0.052(11) 0.023(8) 0.19(3) -0.023(13) 0.000 0.000
C18 0.021(4) 0.029(5) 0.082(8) 0.016(5) -0.015(5) 0.000(4)
C19 0.027(5) 0.028(5) 0.057(6) 0.007(4) -0.008(4) -0.001(4)
C21 0.029(5) 0.033(5) 0.080(8) 0.016(5) -0.023(5) -0.010(4)
C22 0.031(6) 0.054(7) 0.082(9) 0.010(6) -0.027(6) -0.012(5)
C23 0.034(6) 0.043(6) 0.061(7) -0.001(5) -0.018(5) -0.004(5)
C24 0.042(5) 0.028(5) 0.046(6) 0.022(4) 0.002(5) 0.007(4)
C25 0.042(8) 0.039(8) 0.056(10) 0.013(7) 0.000 0.000
C26 0.037(8) 0.041(8) 0.046(8) 0.016(7) 0.000 0.000
C27 0.048(10) 0.101(16) 0.044(9) 0.030(10) 0.000 0.000

loop_
_atom_type_symbol
_atom_type_description
_atom_type_scat_dispersion_real
_atom_type_scat_dispersion_imag
_atom_type_scat_source
C C 0.0033 0.0016 'International Tables Vol C Tables 4.2.6.8 and 6.1.1.4'
Br Br -0.2901 2.4595 'International Tables Vol C Tables 4.2.6.8 and 6.1.1.4'
Mn Mn 0.3368 0.7283 'International Tables Vol C Tables 4.2.6.8 and 6.1.1.4'
O O 0.0106 0.0060 'International Tables Vol C Tables 4.2.6.8 and 6.1.1.4'
Ti Ti 0.2776 0.4457 'International Tables Vol C Tables 4.2.6.8 and 6.1.1.4'
H H 0.0000 0.0000 'International Tables Vol C Tables 4.2.6.8 and 6.1.1.4'

loop_
_geom_angle_atom_site_label_1
_geom_angle_atom_site_label_2
_geom_angle_atom_site_label_3
_geom_angle
_geom_angle_site_symmetry_1
_geom_angle_site_symmetry_3
O13 Ti1 O5 101.4(3) . .
O13 Ti1 O14 102.4(3) . .
O5 Ti1 O14 97.7(3) . .
O13 Ti1 O11 93.1(3) . .
O5 Ti1 O11 163.9(3) . .
O14 Ti1 O11 85.7(3) . .
O13 Ti1 O1 92.1(3) . .
O5 Ti1 O1 87.4(3) . .
O14 Ti1 O1 163.3(3) . .
O11 Ti1 O1 85.3(3) . .
O13 Ti1 O7 162.4(3) . .
O5 Ti1 O7 89.8(3) . .
O14 Ti1 O7 89.2(3) . .
O11 Ti1 O7 74.5(2) . .
O1 Ti1 O7 74.8(2) . .
O13 Ti1 Mn1 93.5(2) . .
O5 Ti1 Mn1 38.8(2) . .
O14 Ti1 Mn1 136.2(2) . .
O11 Ti1 Mn1 134.3(2) . .
O1 Ti1 Mn1 49.37(19) . .
O7 Ti1 Mn1 86.76(16) . .
O13 Ti1 Mn2 94.5(2) . .
O5 Ti1 Mn2 136.8(2) . .
O14 Ti1 Mn2 39.3(2) . .
O11 Ti1 Mn2 47.15(18) . .
O1 Ti1 Mn2 132.2(2) . .
O7 Ti1 Mn2 86.18(16) . .
Mn1 Ti1 Mn2 171.71(5) . .
O13 Ti1 Ti7 129.5(3) . .
O5 Ti1 Ti7 127.8(2) . .
O14 Ti1 Ti7 83.4(2) . .
O11 Ti1 Ti7 36.74(17) . .
O1 Ti1 Ti7 81.0(2) . .
O7 Ti1 Ti7 38.06(16) . .
Mn1 Ti1 Ti7 116.73(6) . .
Mn2 Ti1 Ti7 58.86(5) . .
O13 Ti1 Ti4 128.7(2) . .
O5 Ti1 Ti4 83.9(2) . .
O14 Ti1 Ti4 127.6(2) . .
O11 Ti1 Ti4 81.60(19) . .
O1 Ti1 Ti4 36.84(17) . .
O7 Ti1 Ti4 38.38(16) . .
Mn1 Ti1 Ti4 59.60(5) . .
Mn2 Ti1 Ti4 116.06(6) . .
Ti7 Ti1 Ti4 57.29(5) . .
O13 Ti1 Ti6 168.1(3) . .
O5 Ti1 Ti6 70.84(19) . .
O14 Ti1 Ti6 70.55(18) . .
O11 Ti1 Ti6 95.80(17) . .
O1 Ti1 Ti6 96.44(17) . .
O7 Ti1 Ti6 29.40(17) . .
Mn1 Ti1 Ti6 85.85(5) . .
Mn2 Ti1 Ti6 85.87(5) . .
Ti7 Ti1 Ti6 60.37(6) . .
Ti4 Ti1 Ti6 60.61(5) . .
O22 Ti2 O12 100.6(3) . .
O22 Ti2 O12 100.6(3) . 5_755
O12 Ti2 O12 97.9(4) . 5_755
O22 Ti2 O21 93.0(3) . 5_755
O12 Ti2 O21 165.0(3) . 5_755
O12 Ti2 O21 85.5(3) 5_755 5_755
O22 Ti2 O21 93.0(3) . .
O12 Ti2 O21 85.5(3) . .
O12 Ti2 O21 165.0(3) 5_755 .
O21 Ti2 O21 87.6(4) 5_755 .
O22 Ti2 O2 164.6(5) . .
O12 Ti2 O2 89.5(2) . .
O12 Ti2 O2 89.5(2) 5_755 .
O21 Ti2 O2 76.0(2) 5_755 .
O21 Ti2 O2 76.0(2) . .
O22 Ti2 Mn1 94.11(4) . 5_755
O12 Ti2 Mn1 137.6(2) . 5_755
O12 Ti2 Mn1 40.0(2) 5_755 5_755
O21 Ti2 Mn1 46.15(18) 5_755 5_755
O21 Ti2 Mn1 133.4(2) . 5_755
O2 Ti2 Mn1 86.06(4) . 5_755
O22 Ti2 Mn1 94.11(4) . .
O12 Ti2 Mn1 40.0(2) . .
O12 Ti2 Mn1 137.6(2) 5_755 .
O21 Ti2 Mn1 133.4(2) 5_755 .
O21 Ti2 Mn1 46.15(18) . .
O2 Ti2 Mn1 86.06(4) . .
Mn1 Ti2 Mn1 171.77(8) 5_755 .
O22 Ti2 Ti6 167.1(4) . .
O12 Ti2 Ti6 71.36(19) . .
O12 Ti2 Ti6 71.36(19) 5_755 .
O21 Ti2 Ti6 96.26(17) 5_755 .
O21 Ti2 Ti6 96.26(17) . .
O2 Ti2 Ti6 28.3(2) . .
Mn1 Ti2 Ti6 85.97(4) 5_755 .
Mn1 Ti2 Ti6 85.97(4) . .
O22 Ti2 Ti5 129.8(3) . 5_755
O12 Ti2 Ti5 128.4(2) . 5_755
O12 Ti2 Ti5 84.3(2) 5_755 5_755
O21 Ti2 Ti5 37.13(17) 5_755 5_755
O21 Ti2 Ti5 82.15(19) . 5_755
O2 Ti2 Ti5 38.96(16) . 5_755
Mn1 Ti2 Ti5 58.59(4) 5_755 5_755
Mn1 Ti2 Ti5 115.54(7) . 5_755
Ti6 Ti2 Ti5 60.63(6) . 5_755
O22 Ti2 Ti5 129.8(3) . .
O12 Ti2 Ti5 84.3(2) . .
O12 Ti2 Ti5 128.4(2) 5_755 .
O21 Ti2 Ti5 82.15(19) 5_755 .
O21 Ti2 Ti5 37.13(17) . .
O2 Ti2 Ti5 38.96(16) . .
Mn1 Ti2 Ti5 115.54(7) 5_755 .
Mn1 Ti2 Ti5 58.59(4) . .
Ti6 Ti2 Ti5 60.63(6) . .
Ti5 Ti2 Ti5 57.03(6) 5_755 .
O19 Ti3 O24 103.5(3) . .
O19 Ti3 O14 101.1(3) . .
O24 Ti3 O14 94.9(3) . .
O19 Ti3 O23 93.9(3) . .
O24 Ti3 O23 94.9(4) . .
O14 Ti3 O23 159.5(4) . .
O19 Ti3 O9 92.6(3) . .
O24 Ti3 O9 163.8(3) . .
O14 Ti3 O9 82.1(3) . .
O23 Ti3 O9 83.4(3) . .
O19 Ti3 O3 164.3(3) . .
O24 Ti3 O3 89.4(3) . .
O14 Ti3 O3 86.5(3) . .
O23 Ti3 O3 75.8(3) . .
O9 Ti3 O3 74.6(3) . .
O19 Ti3 Ti3 129.4(2) . 5_755
O24 Ti3 Ti3 85.2(2) . 5_755
O14 Ti3 Ti3 128.06(19) . 5_755
O23 Ti3 Ti3 35.5(2) . 5_755
O9 Ti3 Ti3 84.24(15) . 5_755
O3 Ti3 Ti3 41.61(18) . 5_755
O19 Ti3 Mn2 92.8(3) . .
O24 Ti3 Mn2 132.0(2) . .
O14 Ti3 Mn2 37.23(19) . .
O23 Ti3 Mn2 129.0(3) . .
O9 Ti3 Mn2 45.84(17) . .
O3 Ti3 Mn2 84.9(2) . .
Ti3 Ti3 Mn2 118.09(4) 5_755 .
O18 Ti4 O20 101.9(4) . .
O18 Ti4 O12 101.7(3) . .
O20 Ti4 O12 94.3(4) . .
O18 Ti4 O8 93.5(3) . .
O20 Ti4 O8 95.9(4) . .
O12 Ti4 O8 159.6(3) . .
O18 Ti4 O1 92.6(3) . .
O20 Ti4 O1 165.4(3) . .
O12 Ti4 O1 84.4(3) . .
O8 Ti4 O1 81.3(3) . .
O18 Ti4 O7 163.4(3) . .
O20 Ti4 O7 90.8(3) . .
O12 Ti4 O7 87.8(3) . .
O8 Ti4 O7 74.4(3) . .
O1 Ti4 O7 74.7(2) . .
O18 Ti4 Ti7 128.9(2) . .
O20 Ti4 Ti7 86.0(3) . .
O12 Ti4 Ti7 128.3(2) . .
O8 Ti4 Ti7 35.47(19) . .
O1 Ti4 Ti7 83.50(17) . .
O7 Ti4 Ti7 40.57(17) . .
O18 Ti4 Mn1 94.1(2) . .
O20 Ti4 Mn1 131.9(3) . .
O12 Ti4 Mn1 37.83(19) . .
O8 Ti4 Mn1 128.3(2) . .
O1 Ti4 Mn1 47.27(19) . .
O7 Ti4 Mn1 85.06(18) . .
Ti7 Ti4 Mn1 117.73(6) . .
O18 Ti4 Ti1 128.1(2) . .
O20 Ti4 Ti1 129.9(3) . .
O12 Ti4 Ti1 80.8(2) . .
O8 Ti4 Ti1 79.1(2) . .
O1 Ti4 Ti1 35.52(17) . .
O7 Ti4 Ti1 39.55(16) . .
Ti7 Ti4 Ti1 61.25(5) . .
Mn1 Ti4 Ti1 56.64(4) . .
O16 Ti5 O24 102.4(3) . .
O16 Ti5 O5 101.6(3) . .
O24 Ti5 O5 94.2(3) . .
O16 Ti5 O17 93.4(4) . .
O24 Ti5 O17 96.9(3) . .
O5 Ti5 O17 159.0(4) . .
O16 Ti5 O21 93.7(3) . .
O24 Ti5 O21 163.9(3) . .
O5 Ti5 O21 82.2(3) . .
O17 Ti5 O21 82.3(3) . .
O16 Ti5 O2 164.4(3) . .
O24 Ti5 O2 90.1(3) . .
O5 Ti5 O2 86.7(3) . .
O17 Ti5 O2 75.5(3) . .
O21 Ti5 O2 74.1(3) . .
O16 Ti5 Mn1 93.4(3) . .
O24 Ti5 Mn1 131.9(2) . .
O5 Ti5 Mn1 37.84(17) . .
O17 Ti5 Mn1 127.5(3) . .
O21 Ti5 Mn1 45.36(18) . .
O2 Ti5 Mn1 84.97(19) . .
O16 Ti5 Ti5 128.7(3) . 5_755
O24 Ti5 Ti5 85.5(2) . 5_755
O5 Ti5 Ti5 128.67(19) . 5_755
O17 Ti5 Ti5 35.4(3) . 5_755
O21 Ti5 Ti5 84.68(17) . 5_755
O2 Ti5 Ti5 42.05(18) . 5_755
Mn1 Ti5 Ti5 118.69(4) . 5_755
O16 Ti5 Ti2 128.7(2) . .
O24 Ti5 Ti2 128.8(2) . .
O5 Ti5 Ti2 80.54(19) . .
O17 Ti5 Ti2 78.6(3) . .
O21 Ti5 Ti2 35.21(18) . .
O2 Ti5 Ti2 39.02(19) . .
Mn1 Ti5 Ti2 57.29(4) . .
Ti5 Ti5 Ti2 61.49(3) 5_755 .
O3 Ti6 O2 108.6(4) . .
O3 Ti6 O7 110.5(2) . .
O2 Ti6 O7 110.1(3) . .
O3 Ti6 O7 110.5(2) . 5_755
O2 Ti6 O7 110.1(2) . 5_755
O7 Ti6 O7 106.9(4) . 5_755
O3 Ti6 Ti2 144.2(3) . .
O2 Ti6 Ti2 35.5(3) . .
O7 Ti6 Ti2 89.87(19) . .
O7 Ti6 Ti2 89.87(19) 5_755 .
O3 Ti6 Ti1 90.09(5) . 5_755
O2 Ti6 Ti1 90.08(5) . 5_755
O7 Ti6 Ti1 143.3(2) . 5_755
O7 Ti6 Ti1 36.4(2) 5_755 5_755
Ti2 Ti6 Ti1 89.99(4) . 5_755
O3 Ti6 Ti1 90.09(4) . .
O2 Ti6 Ti1 90.08(5) . .
O7 Ti6 Ti1 36.4(2) . .
O7 Ti6 Ti1 143.3(2) 5_755 .
Ti2 Ti6 Ti1 89.99(4) . .
Ti1 Ti6 Ti1 179.71(12) 5_755 .
O15 Ti7 O4 101.5(4) . .
O15 Ti7 O6 101.7(3) . .
O4 Ti7 O6 95.6(3) . .
O15 Ti7 O8 93.1(3) . .
O4 Ti7 O8 94.9(3) . .
O6 Ti7 O8 159.7(3) . .
O15 Ti7 O11 93.2(3) . .
O4 Ti7 O11 165.1(4) . .
O6 Ti7 O11 83.0(3) . .
O8 Ti7 O11 82.4(3) . .
O15 Ti7 O7 164.1(3) . .
O4 Ti7 O7 90.5(3) . .
O6 Ti7 O7 87.3(3) . .
O8 Ti7 O7 75.3(3) . .
O11 Ti7 O7 74.7(2) . .
O15 Ti7 Mn2 93.1(3) . .
O4 Ti7 Mn2 133.5(3) . .
O6 Ti7 Mn2 38.05(18) . .
O8 Ti7 Mn2 128.3(2) . .
O11 Ti7 Mn2 46.01(18) . .
O7 Ti7 Mn2 85.86(18) . .
O15 Ti7 Ti4 129.0(3) . .
O4 Ti7 Ti4 85.1(3) . .
O6 Ti7 Ti4 128.2(2) . .
O8 Ti7 Ti4 36.0(2) . .
O11 Ti7 Ti4 84.26(17) . .
O7 Ti7 Ti4 40.97(17) . .
Mn2 Ti7 Ti4 118.53(6) . .
O15 Ti7 Ti1 128.4(3) . .
O4 Ti7 Ti1 129.8(3) . .
O6 Ti7 Ti1 80.4(2) . .
O8 Ti7 Ti1 79.6(2) . .
O11 Ti7 Ti1 35.34(18) . .
O7 Ti7 Ti1 39.59(16) . .
Mn2 Ti7 Ti1 57.16(5) . .
Ti4 Ti7 Ti1 61.46(5) . .
O10 Ti8 O6 102.0(3) . .
O10 Ti8 O6 102.0(3) . 5_755
O6 Ti8 O6 96.5(4) . 5_755
O10 Ti8 O9 93.8(3) . 5_755
O6 Ti8 O9 163.2(3) . 5_755
O6 Ti8 O9 85.8(3) 5_755 5_755
O10 Ti8 O9 93.8(3) . .
O6 Ti8 O9 85.8(3) . .
O6 Ti8 O9 163.2(3) 5_755 .
O9 Ti8 O9 87.3(4) 5_755 .
O10 Ti8 O3 165.1(5) . .
O6 Ti8 O3 87.8(3) . .
O6 Ti8 O3 87.8(3) 5_755 .
O9 Ti8 O3 75.6(2) 5_755 .
O9 Ti8 O3 75.6(2) . .
O10 Ti8 Mn2 94.10(5) . .
O6 Ti8 Mn2 39.19(19) . .
O6 Ti8 Mn2 135.5(2) 5_755 .
O9 Ti8 Mn2 134.6(2) 5_755 .
O9 Ti8 Mn2 47.57(18) . .
O3 Ti8 Mn2 86.41(5) . .
O10 Ti8 Mn2 94.10(5) . 5_755
O6 Ti8 Mn2 135.5(2) . 5_755
O6 Ti8 Mn2 39.19(19) 5_755 5_755
O9 Ti8 Mn2 47.57(18) 5_755 5_755
O9 Ti8 Mn2 134.6(2) . 5_755
O3 Ti8 Mn2 86.41(5) . 5_755
Mn2 Ti8 Mn2 171.29(8) . 5_755
O5 Mn1 O12 87.3(2) . .
O5 Mn1 O21 74.8(2) . .
O12 Mn1 O21 73.2(2) . .
O5 Mn1 O1 73.5(2) . .
O12 Mn1 O1 72.6(2) . .
O21 Mn1 O1 133.8(2) . .
O5 Mn1 Br1 166.85(19) . .
O12 Mn1 Br1 94.30(17) . .
O21 Mn1 Br1 118.17(16) . .
O1 Mn1 Br1 94.49(16) . .
O5 Mn1 Br2 94.53(18) . 12_464
O12 Mn1 Br2 168.79(18) . 12_464
O21 Mn1 Br2 96.60(18) . 12_464
O1 Mn1 Br2 118.50(16) . 12_464
Br1 Mn1 Br2 86.46(5) . 12_464
O5 Mn1 Ti1 33.20(18) . .
O12 Mn1 Ti1 83.31(15) . .
O21 Mn1 Ti1 105.08(15) . .
O1 Mn1 Ti1 40.90(15) . .
Br1 Mn1 Ti1 134.00(8) . .
Br2 Mn1 Ti1 104.19(6) 12_464 .
O5 Mn1 Ti2 83.81(16) . .
O12 Mn1 Ti2 33.40(17) . .
O21 Mn1 Ti2 40.22(18) . .
O1 Mn1 Ti2 103.43(16) . .
Br1 Mn1 Ti2 104.60(6) . .
Br2 Mn1 Ti2 135.76(8) 12_464 .
Ti1 Mn1 Ti2 98.17(5) . .
O5 Mn1 Ti5 33.83(18) . .
O12 Mn1 Ti5 84.69(17) . .
O21 Mn1 Ti5 41.85(15) . .
O1 Mn1 Ti5 104.84(15) . .
Br1 Mn1 Ti5 159.31(7) . .
Br2 Mn1 Ti5 90.65(6) 12_464 .
Ti1 Mn1 Ti5 66.51(5) . .
Ti2 Mn1 Ti5 64.13(6) . .
O5 Mn1 Ti4 83.85(18) . .
O12 Mn1 Ti4 32.37(17) . .
O21 Mn1 Ti4 103.27(17) . .
O1 Mn1 Ti4 40.84(15) . .
Br1 Mn1 Ti4 90.49(6) . .
Br2 Mn1 Ti4 158.83(7) 12_464 .
Ti1 Mn1 Ti4 63.76(5) . .
Ti2 Mn1 Ti4 65.19(6) . .
Ti5 Mn1 Ti4 99.25(5) . .
O6 Mn2 O14 85.9(2) . .
O6 Mn2 O11 73.3(2) . .
O14 Mn2 O11 73.3(3) . .
O6 Mn2 O9 72.8(2) . .
O14 Mn2 O9 73.0(2) . .
O11 Mn2 O9 133.2(2) . .
O6 Mn2 Br2 169.36(19) . .
O14 Mn2 Br2 97.54(17) . .
O11 Mn2 Br2 97.99(16) . .
O9 Mn2 Br2 117.83(17) . .
O6 Mn2 Br1 91.63(18) . 10_644
O14 Mn2 Br1 170.97(19) . 10_644
O11 Mn2 Br1 114.34(19) . 10_644
O9 Mn2 Br1 97.95(16) . 10_644
Br2 Mn2 Br1 86.43(5) . 10_644
O6 Mn2 Ti1 82.91(17) . .
O14 Mn2 Ti1 33.40(19) . .
O11 Mn2 Ti1 40.52(18) . .
O9 Mn2 Ti1 103.84(15) . .
Br2 Mn2 Ti1 94.41(5) . .
Br1 Mn2 Ti1 154.76(8) 10_644 .
O6 Mn2 Ti8 33.44(18) . .
O14 Mn2 Ti8 83.16(16) . .
O11 Mn2 Ti8 104.33(16) . .
O9 Mn2 Ti8 40.12(16) . .
Br2 Mn2 Ti8 156.81(8) . .
Br1 Mn2 Ti8 90.00(6) 10_644 .
Ti1 Mn2 Ti8 98.45(5) . .
O6 Mn2 Ti7 32.92(17) . .
O14 Mn2 Ti7 83.87(19) . .
O11 Mn2 Ti7 41.25(16) . .
O9 Mn2 Ti7 103.58(15) . .
Br2 Mn2 Ti7 137.19(7) . .
Br1 Mn2 Ti7 98.77(7) 10_644 .
Ti1 Mn2 Ti7 63.98(5) . .
Ti8 Mn2 Ti7 66.00(6) . .
O6 Mn2 Ti3 83.29(19) . .
O14 Mn2 Ti3 32.82(18) . .
O11 Mn2 Ti3 103.79(17) . .
O9 Mn2 Ti3 41.00(16) . .
Br2 Mn2 Ti3 105.06(7) . .
Br1 Mn2 Ti3 138.25(6) 10_644 .
Ti1 Mn2 Ti3 65.75(5) . .
Ti8 Mn2 Ti3 63.73(6) . .
Ti7 Mn2 Ti3 98.88(5) . .
Mn1 Br1 Mn2 93.70(6) . 12_464
Mn2 Br2 Mn1 93.09(6) . 10_644
C19 O1 Ti1 117.2(5) . .
C19 O1 Ti4 117.7(6) . .
Ti1 O1 Ti4 107.6(3) . .
C19 O1 Mn1 127.3(5) . .
Ti1 O1 Mn1 89.7(3) . .
Ti4 O1 Mn1 91.9(2) . .
Ti6 O2 Ti5 118.7(2) . 5_755
Ti6 O2 Ti5 118.7(2) . .
Ti5 O2 Ti5 95.9(4) 5_755 .
Ti6 O2 Ti2 116.1(5) . .
Ti5 O2 Ti2 102.0(3) 5_755 .
Ti5 O2 Ti2 102.0(3) . .
Ti6 O3 Ti3 119.2(3) . 5_755
Ti6 O3 Ti3 119.2(3) . .
Ti3 O3 Ti3 96.8(4) 5_755 .
Ti6 O3 Ti8 115.7(4) . .
Ti3 O3 Ti8 101.2(2) 5_755 .
Ti3 O3 Ti8 101.2(2) . .
Ti7 O4 Ti7 144.9(6) 5_755 .
Ti1 O5 Ti5 141.3(3) . .
Ti1 O5 Mn1 108.0(3) . .
Ti5 O5 Mn1 108.3(3) . .
Ti8 O6 Ti7 142.0(3) . .
Ti8 O6 Mn2 107.4(3) . .
Ti7 O6 Mn2 109.0(3) . .
Ti6 O7 Ti7 118.5(3) . .
Ti6 O7 Ti4 118.5(3) . .
Ti7 O7 Ti4 98.5(3) . .
Ti6 O7 Ti1 114.2(3) . .
Ti7 O7 Ti1 102.3(2) . .
Ti4 O7 Ti1 102.1(2) . .
C23 O8 Ti7 122.2(6) . .
C23 O8 Ti4 119.4(6) . .
Ti7 O8 Ti4 108.6(3) . .
C6 O9 Ti8 115.2(6) . .
C6 O9 Ti3 116.7(7) . .
Ti8 O9 Ti3 108.4(2) . .
C6 O9 Mn2 126.9(6) . .
Ti8 O9 Mn2 92.3(3) . .
Ti3 O9 Mn2 93.2(2) . .
C12 O10 Ti8 157.5(13) . .
C18 O11 Ti1 115.5(6) . .
C18 O11 Ti7 118.0(7) . .
Ti1 O11 Ti7 107.9(3) . .
C18 O11 Mn2 125.7(5) . .
Ti1 O11 Mn2 92.3(3) . .
Ti7 O11 Mn2 92.7(2) . .
Ti2 O12 Ti4 140.9(4) . .
Ti2 O12 Mn1 106.6(3) . .
Ti4 O12 Mn1 109.8(3) . .
C7 O13 Ti1 139.0(7) . .
Ti1 O14 Ti3 140.7(4) . .
Ti1 O14 Mn2 107.3(3) . .
Ti3 O14 Mn2 110.0(3) . .
C10 O15 Ti7 148.1(9) . .
C9 O16 Ti5 141.5(8) . .
C25 O17 Ti5 120.8(4) . .
C25 O17 Ti5 120.8(4) . 5_755
Ti5 O17 Ti5 109.2(5) . 5_755
C13 O18 Ti4 156.9(12) . .
C2 O19 C2' 32(2) . .
C2 O19 Ti3 169.2(18) . .
C2' O19 Ti3 139(3) . .
Ti4 O20 Ti4 146.7(6) . 5_755
C24 O21 Ti2 114.8(6) . .
C24 O21 Ti5 117.6(6) . .
Ti2 O21 Ti5 107.7(3) . .
C24 O21 Mn1 126.1(6) . .
Ti2 O21 Mn1 93.6(3) . .
Ti5 O21 Mn1 92.8(2) . .
C16 O22 Ti2 143.5(16) . .
C1 O23 Ti3 119.4(4) . .
C1 O23 Ti3 119.4(4) . 5_755
Ti3 O23 Ti3 108.9(4) . 5_755
Ti3 O24 Ti5 147.2(4) . .
O23 C1 C5 114.4(13) . .
O23 C1 H1A 108.6 . .
C5 C1 H1A 108.6 . .
O23 C1 H1B 108.6 . .
C5 C1 H1B 108.6 . .
H1A C1 H1B 107.6 . .
C13 C3 H3A 109.5 . .
C13 C3 H3B 109.5 . .
H3A C3 H3B 109.5 . .
C13 C3 H3C 109.5 . .
H3A C3 H3C 109.5 . .
H3B C3 H3C 109.5 . .
C16 C4 H4A 109.5 . .
C16 C4 H4B 109.5 . .
H4A C4 H4B 109.5 . .
C16 C4 H4C 109.5 . .
H4A C4 H4C 109.5 . .
H4B C4 H4C 109.5 . .
C16 C4' H4'A 109.5 . .
C16 C4' H4'B 109.5 . .
H4'A C4' H4'B 109.5 . .
C16 C4' H4'C 109.5 . .
H4'A C4' H4'C 109.5 . .
H4'B C4' H4'C 109.5 . .
C1 C5 C8 108.2(15) . .
C1 C5 C6 112.2(8) . .
C8 C5 C6 106.7(8) . .
C1 C5 C6 112.2(8) . 5_755
C8 C5 C6 106.7(8) . 5_755
C6 C5 C6 110.5(14) . 5_755
O9 C6 C5 113.5(8) . .
O9 C6 H6A 108.9 . .
C5 C6 H6A 108.9 . .
O9 C6 H6B 108.9 . .
C5 C6 H6B 108.9 . .
H6A C6 H6B 107.7 . .
O13 C7 C11 107.6(12) . .
O13 C7 H7A 110.2 . .
C11 C7 H7A 110.2 . .
O13 C7 H7B 110.2 . .
C11 C7 H7B 110.2 . .
H7A C7 H7B 108.5 . .
C5 C8 H8A 109.5 . .
C5 C8 H8B 109.5 . .
H8A C8 H8B 109.5 . .
C5 C8 H8C 109.5 . .
H8A C8 H8C 109.5 . .
H8B C8 H8C 109.5 . .
O16 C9 C15 112.7(15) . .
O16 C9 H9A 109.1 . .
C15 C9 H9A 109.1 . .
O16 C9 H9B 109.1 . .
C15 C9 H9B 109.1 . .
H9A C9 H9B 107.8 . .
C9 C15 H15A 109.5 . .
C9 C15 H15B 109.5 . .
H15A C15 H15B 109.5 . .
C9 C15 H15C 109.5 . .
H15A C15 H15C 109.5 . .
H15B C15 H15C 109.5 . .
O15 C10 C17 113.0(15) . .
O15 C10 H10A 109.0 . .
C17 C10 H10A 109.0 . .
O15 C10 H10B 109.0 . .
C17 C10 H10B 109.0 . .
H10A C10 H10B 107.8 . .
C7 C11 H11A 109.5 . .
C7 C11 H11B 109.5 . .
H11A C11 H11B 109.5 . .
C7 C11 H11C 109.5 . .
H11A C11 H11C 109.5 . .
H11B C11 H11C 109.5 . .
O10 C12 C14 107.5(17) . .
O10 C12 H12A 110.2 . .
C14 C12 H12A 110.2 . .
O10 C12 H12B 110.2 . .
C14 C12 H12B 110.2 . .
H12A C12 H12B 108.5 . .
C3 C13 O18 115(3) . .
C3 C13 H13A 108.6 . .
O18 C13 H13A 108.6 . .
C3 C13 H13B 108.6 . .
O18 C13 H13B 108.6 . .
H13A C13 H13B 107.6 . .
C12 C14 H14A 109.5 . .
C12 C14 H14B 109.5 . .
H14A C14 H14B 109.5 . .
C12 C14 H14C 109.5 . .
H14A C14 H14C 109.5 . .
H14B C14 H14C 109.5 . .
C4' C16 C4 94(3) . .
C4' C16 O22 127(3) . .
C4 C16 O22 139(4) . .
C4' C16 H16A 54.3 . .
C4 C16 H16A 102.3 . .
O22 C16 H16A 102.3 . .
C4' C16 H16B 54.3 . .
C4 C16 H16B 102.3 . .
O22 C16 H16B 102.3 . .
H16A C16 H16B 104.9 . .
C10 C17 H17A 109.5 . .
C10 C17 H17B 109.5 . .
H17A C17 H17B 109.5 . .
C10 C17 H17C 109.5 . .
H17A C17 H17C 109.5 . .
H17B C17 H17C 109.5 . .
O11 C18 C21 112.8(7) . .
O11 C18 H18A 109.0 . .
C21 C18 H18A 109.0 . .
O11 C18 H18B 109.0 . .
C21 C18 H18B 109.0 . .
H18A C18 H18B 107.8 . .
O1 C19 C21 113.5(7) . .
O1 C19 H19A 108.9 . .
C21 C19 H19A 108.9 . .
O1 C19 H19B 108.9 . .
C21 C19 H19B 108.9 . .
H19A C19 H19B 107.7 . .
C20 C2 O19 137(4) . .
C20 C2 H2A 102.8 . .
O19 C2 H2A 102.8 . .
C20 C2 H2B 102.8 . .
O19 C2 H2B 102.8 . .
H2A C2 H2B 105.0 . .
C2 C20 H20A 109.5 . .
C2 C20 H20B 109.5 . .
H20A C20 H20B 109.5 . .
C2 C20 H20C 109.5 . .
H20A C20 H20C 109.5 . .
H20B C20 H20C 109.5 . .
C20' C2' O19 129(5) . .
C20' C2' H2'A 105.1 . .
O19 C2' H2'A 105.1 . .
C20' C2' H2'B 105.1 . .
O19 C2' H2'B 105.1 . .
H2'A C2' H2'B 105.9 . .
C2' C20' H20D 109.5 . .
C2' C20' H20E 109.5 . .
H20D C20' H20E 109.5 . .
C2' C20' H20F 109.5 . .
H20D C20' H20F 109.5 . .
H20E C20' H20F 109.5 . .
C19 C21 C18 114.0(10) . .
C19 C21 C23 108.7(9) . .
C18 C21 C23 112.5(9) . .
C19 C21 C22 108.3(8) . .
C18 C21 C22 106.8(8) . .
C23 C21 C22 106.2(10) . .
C21 C22 H22A 109.5 . .
C21 C22 H22B 109.5 . .
H22A C22 H22B 109.5 . .
C21 C22 H22C 109.5 . .
H22A C22 H22C 109.5 . .
H22B C22 H22C 109.5 . .
O8 C23 C21 110.9(9) . .
O8 C23 H23A 109.5 . .
C21 C23 H23A 109.5 . .
O8 C23 H23B 109.5 . .
C21 C23 H23B 109.5 . .
H23A C23 H23B 108.0 . .
O21 C24 C26 113.1(9) . .
O21 C24 H24A 109.0 . .
C26 C24 H24A 109.0 . .
O21 C24 H24B 109.0 . .
C26 C24 H24B 109.0 . .
H24A C24 H24B 107.8 . .
O17 C25 C26 110.5(13) . .
O17 C25 H25A 109.5 . .
C26 C25 H25A 109.5 . .
O17 C25 H25B 109.5 . .
C26 C25 H25B 109.5 . .
H25A C25 H25B 108.1 . .
C24 C26 C24 113.8(13) . 5_755
C24 C26 C25 111.4(8) . .
C24 C26 C25 111.4(8) 5_755 .
C24 C26 C27 105.1(8) . .
C24 C26 C27 105.1(8) 5_755 .
C25 C26 C27 109.4(14) . .
C26 C27 H27D 109.5 . .
C26 C27 H27A 109.5 . .
H27D C27 H27A 109.5 . .
C26 C27 H27B 109.5 . .
H27D C27 H27B 109.5 . .
H27A C27 H27B 109.5 . .

loop_
_geom_bond_atom_site_label_1
_geom_bond_atom_site_label_2
_geom_bond_distance
_geom_bond_site_symmetry_2
Ti1 O13 1.773(6) .
Ti1 O5 1.844(6) .
Ti1 O14 1.849(7) .
Ti1 O11 2.086(7) .
Ti1 O1 2.096(6) .
Ti1 O7 2.239(6) .
Ti1 Mn1 3.202(2) .
Ti1 Mn2 3.208(2) .
Ti1 Ti7 3.431(3) .
Ti1 Ti4 3.438(2) .
Ti1 Ti6 3.4398(13) .
Ti2 O22 1.790(9) .
Ti2 O12 1.848(6) .
Ti2 O12 1.848(6) 5_755
Ti2 O21 2.081(7) 5_755
Ti2 O21 2.081(7) .
Ti2 O2 2.214(8) .
Ti2 Mn1 3.2158(13) 5_755
Ti2 Mn1 3.2158(13) .
Ti2 Ti6 3.419(3) .
Ti2 Ti5 3.439(3) 5_755
Ti2 Ti5 3.439(3) .
Ti3 O19 1.754(6) .
Ti3 O24 1.814(7) .
Ti3 O14 1.908(7) .
Ti3 O23 2.029(6) .
Ti3 O9 2.174(7) .
Ti3 O3 2.208(6) .
Ti3 Ti3 3.302(3) 5_755
Ti3 Mn2 3.309(2) .
Ti4 O18 1.774(7) .
Ti4 O20 1.822(3) .
Ti4 O12 1.881(7) .
Ti4 O8 2.041(7) .
Ti4 O1 2.163(7) .
Ti4 O7 2.183(6) .
Ti4 Ti7 3.293(2) .
Ti4 Mn1 3.306(2) .
Ti5 O16 1.786(7) .
Ti5 O24 1.819(6) .
Ti5 O5 1.913(7) .
Ti5 O17 2.014(6) .
Ti5 O21 2.179(6) .
Ti5 O2 2.211(6) .
Ti5 Mn1 3.262(2) .
Ti5 Ti5 3.283(3) 5_755
Ti6 O3 1.801(8) .
Ti6 O2 1.807(8) .
Ti6 O7 1.851(6) .
Ti6 O7 1.851(6) 5_755
Ti6 Ti1 3.4398(13) 5_755
Ti7 O15 1.792(7) .
Ti7 O4 1.822(3) .
Ti7 O6 1.879(7) .
Ti7 O8 2.016(7) .
Ti7 O11 2.157(7) .
Ti7 O7 2.165(7) .
Ti7 Mn2 3.268(2) .
Ti8 O10 1.777(9) .
Ti8 O6 1.858(6) .
Ti8 O6 1.858(6) 5_755
Ti8 O9 2.076(7) 5_755
Ti8 O9 2.076(7) .
Ti8 O3 2.254(8) .
Ti8 Mn2 3.2183(13) .
Ti8 Mn2 3.2183(13) 5_755
Mn1 O5 2.108(6) .
Mn1 O12 2.155(6) .
Mn1 O21 2.324(7) .
Mn1 O1 2.430(7) .
Mn1 Br1 2.5741(17) .
Mn1 Br2 2.6465(18) 12_464
Mn2 O6 2.131(6) .
Mn2 O14 2.130(7) .
Mn2 O11 2.354(7) .
Mn2 O9 2.377(6) .
Mn2 Br2 2.5881(16) .
Mn2 Br1 2.6344(18) 10_644
Br1 Mn2 2.6344(18) 12_464
Br2 Mn1 2.6465(18) 10_644
O1 C19 1.434(11) .
O2 Ti5 2.211(6) 5_755
O3 Ti3 2.208(6) 5_755
O4 Ti7 1.822(3) 5_755
O8 C23 1.447(12) .
O9 C6 1.435(10) .
O10 C12 1.409(19) .
O11 C18 1.468(12) .
O13 C7 1.455(14) .
O15 C10 1.455(18) .
O16 C9 1.436(17) .
O17 C25 1.456(18) .
O17 Ti5 2.014(6) 5_755
O18 C13 1.371(15) .
O19 C2 1.40(3) .
O19 C2' 1.48(5) .
O20 Ti4 1.822(3) 5_755
O21 C24 1.452(11) .
O22 C16 1.34(2) .
O23 C1 1.433(16) .
O23 Ti3 2.029(6) 5_755
C1 C5 1.47(3) .
C1 H1A 0.9900 .
C1 H1B 0.9900 .
C3 C13 1.32(5) .
C3 H3A 0.9800 .
C3 H3B 0.9800 .
C3 H3C 0.9800 .
C4 C16 1.30(4) .
C4 H4A 0.9800 .
C4 H4B 0.9800 .
C4 H4C 0.9800 .
C4' C16 1.26(5) .
C4' H4'A 0.9800 .
C4' H4'B 0.9800 .
C4' H4'C 0.9800 .
C5 C8 1.55(2) .
C5 C6 1.563(15) .
C5 C6 1.563(15) 5_755
C6 H6A 0.9900 .
C6 H6B 0.9900 .
C7 C11 1.534(17) .
C7 H7A 0.9900 .
C7 H7B 0.9900 .
C8 H8A 0.9800 .
C8 H8B 0.9800 .
C8 H8C 0.9800 .
C9 C15 1.52(3) .
C9 H9A 0.9900 .
C9 H9B 0.9900 .
C15 H15A 0.9800 .
C15 H15B 0.9800 .
C15 H15C 0.9800 .
C10 C17 1.46(2) .
C10 H10A 0.9900 .
C10 H10B 0.9900 .
C11 H11A 0.9800 .
C11 H11B 0.9800 .
C11 H11C 0.9800 .
C12 C14 1.44(3) .
C12 H12A 0.9900 .
C12 H12B 0.9900 .
C13 H13A 0.9900 .
C13 H13B 0.9900 .
C14 H14A 0.9800 .
C14 H14B 0.9800 .
C14 H14C 0.9800 .
C16 H16A 0.9900 .
C16 H16B 0.9900 .
C17 H17A 0.9800 .
C17 H17B 0.9800 .
C17 H17C 0.9800 .
C18 C21 1.528(15) .
C18 H18A 0.9900 .
C18 H18B 0.9900 .
C19 C21 1.523(15) .
C19 H19A 0.9900 .
C19 H19B 0.9900 .
C2 C20 1.11(6) .
C2 H2A 0.9900 .
C2 H2B 0.9900 .
C20 H20A 0.9800 .
C20 H20B 0.9800 .
C20 H20C 0.9800 .
C2' C20' 1.13(6) .
C2' H2'A 0.9900 .
C2' H2'B 0.9900 .
C20' H20D 0.9800 .
C20' H20E 0.9800 .
C20' H20F 0.9800 .
C21 C23 1.555(18) .
C21 C22 1.563(13) .
C22 H22A 0.9800 .
C22 H22B 0.9800 .
C22 H22C 0.9800 .
C23 H23A 0.9900 .
C23 H23B 0.9900 .
C24 C26 1.537(14) .
C24 H24A 0.9900 .
C24 H24B 0.9900 .
C25 C26 1.54(2) .
C25 H25A 0.9900 .
C25 H25B 0.9900 .
C26 C24 1.537(14) 5_755
C26 C27 1.56(2) .
C27 H27D 0.9800 .
C27 H27A 0.9800 .
C27 H27B 0.9800 .

loop_
_platon_squeeze_void_nr
_platon_squeeze_void_average_x
_platon_squeeze_void_average_y
_platon_squeeze_void_average_z
_platon_squeeze_void_volume
_platon_squeeze_void_count_electrons
_platon_squeeze_void_content
1 0.000 0.000 0.674 510 238 'undefined '
2 0.000 0.500 0.924 509 238 'undefined '
3 0.201 0.205 0.566 14 4 'undefined '
4 0.201 0.795 0.566 15 4 'undefined '
5 0.205 0.299 0.816 15 4 'undefined '
6 0.205 0.701 0.816 15 4 'undefined '
7 0.500 0.000 0.424 509 238 'undefined '
8 0.500 0.500 0.174 508 238 'undefined '
9 0.295 0.201 0.316 15 4 'undefined '
10 0.299 0.295 0.066 15 4 'undefined '
11 0.299 0.705 0.066 14 4 'undefined '
12 0.295 0.799 0.316 15 4 'undefined '
13 0.701 0.295 0.066 15 4 'undefined '
14 0.701 0.705 0.066 14 4 'undefined '
15 0.705 0.201 0.316 15 4 'undefined '
16 0.705 0.799 0.316 15 4 'undefined '
17 0.799 0.205 0.566 14 4 'undefined '
18 0.795 0.299 0.816 15 4 'undefined '
19 0.795 0.701 0.816 15 4 'undefined '
20 0.799 0.795 0.566 15 4 'undefined '
